data_4333804
loop_
_publ_author_name
'Xiang-Ying Qian'
'Jun-Ling Song'
'Jiang-Gao Mao'

_publ_section_title
;
 Silver Pyroarsonates Obtained from Ag(I)-Mediated in Situ Condensation of
 Aryl Arsonate Ligands under Solvothermal Conditions
;
_journal_name_full 'Inorganic Chemistry'
_journal_page_first 1843
_journal_page_last 1853
_journal_paper_doi 10.1021/ic301935g
_journal_volume 52
_journal_year 2013
_chemical_formula_sum 'C13 H8 Ag3 As2 N3 O9'
_chemical_formula_weight 823.67
_chemical_name_systematic
; 
 ? 
;
_space_group_IT_number 14
_symmetry_cell_setting monoclinic
_symmetry_space_group_name_Hall '-P 2ybc'
_symmetry_space_group_name_H-M 'P 1 21/c 1'
_atom_sites_solution_hydrogens geom
_atom_sites_solution_primary direct
_atom_sites_solution_secondary difmap
_audit_creation_method SHELXL-97
_cell_angle_alpha 90.00
_cell_angle_beta 93.839(5)
_cell_angle_gamma 90.00
_cell_formula_units_Z 4
_cell_length_a 15.988(5)
_cell_length_b 15.673(4)
_cell_length_c 7.460(2)
_cell_measurement_reflns_used 4451
_cell_measurement_temperature 293(2)
_cell_measurement_theta_max 27.4778
_cell_measurement_theta_min 2.5536
_cell_volume 1865.1(9)
_computing_structure_refinement 'SHELXL-97 (Sheldrick, 1997)'
_computing_structure_solution 'SHELXS-97 (Sheldrick, 1990)'
_diffrn_ambient_temperature 293(2)
_diffrn_measured_fraction_theta_full 0.994
_diffrn_measured_fraction_theta_max 0.994
_diffrn_measurement_device_type 'Saturn724+ (2x2 bin mode)'
_diffrn_measurement_method CCD_Profile_fitting
_diffrn_radiation_monochromator graphite
_diffrn_radiation_source 'fine-focus sealed tube'
_diffrn_radiation_type MoK\a
_diffrn_radiation_wavelength 0.71073
_diffrn_reflns_av_R_equivalents 0.0558
_diffrn_reflns_av_sigmaI/netI 0.0600
_diffrn_reflns_limit_h_max 20
_diffrn_reflns_limit_h_min -20
_diffrn_reflns_limit_k_max 19
_diffrn_reflns_limit_k_min -20
_diffrn_reflns_limit_l_max 7
_diffrn_reflns_limit_l_min -9
_diffrn_reflns_number 15143
_diffrn_reflns_theta_full 27.48
_diffrn_reflns_theta_max 27.48
_diffrn_reflns_theta_min 2.87
_exptl_absorpt_coefficient_mu 6.697
_exptl_absorpt_correction_T_max 1.0000
_exptl_absorpt_correction_T_min 0.5443
_exptl_absorpt_correction_type multi-scan
_exptl_crystal_colour yellow
_exptl_crystal_density_diffrn 2.933
_exptl_crystal_description Prism
_exptl_crystal_F_000 1544
_exptl_crystal_size_max 0.27
_exptl_crystal_size_mid 0.09
_exptl_crystal_size_min 0.02
_refine_diff_density_max 1.638
_refine_diff_density_min -1.673
_refine_diff_density_rms 0.172
_refine_ls_extinction_method none
_refine_ls_goodness_of_fit_ref 1.034
_refine_ls_hydrogen_treatment constr
_refine_ls_matrix_type full
_refine_ls_number_parameters 271
_refine_ls_number_reflns 4251
_refine_ls_number_restraints 12
_refine_ls_restrained_S_all 1.062
_refine_ls_R_factor_all 0.0626
_refine_ls_R_factor_gt 0.0454
_refine_ls_shift/su_max 0.001
_refine_ls_shift/su_mean 0.000
_refine_ls_structure_factor_coef Fsqd
_refine_ls_weighting_details 'calc w=1/[\s^2^(Fo^2^)+(0.0416P)^2^+0.0000P] where P=(Fo^2^+2Fc^2^)/3'
_refine_ls_weighting_scheme calc
_refine_ls_wR_factor_gt 0.0940
_refine_ls_wR_factor_ref 0.1035
_reflns_number_gt 3331
_reflns_number_total 4251
_reflns_threshold_expression >2sigma(I)
_cod_data_source_file ic301935g_si_001_3.cif
_cod_data_source_block C13H8Ag3As2N3O9
_cod_original_cell_volume 1865.2(9)
_cod_database_code 4333804

loop_
_symmetry_equiv_pos_as_xyz
'x, y, z'
'-x, y+1/2, -z+1/2'
'-x, -y, -z'
'x, -y-1/2, z-1/2'

loop_
_atom_site_label
_atom_site_type_symbol
_atom_site_fract_x
_atom_site_fract_y
_atom_site_fract_z
_atom_site_U_iso_or_equiv
_atom_site_adp_type
_atom_site_occupancy
_atom_site_symmetry_multiplicity
_atom_site_calc_flag
_atom_site_refinement_flags
Ag1 Ag 0.93420(4) 0.02367(3) 0.23873(7) 0.03646(15) Uani 1 1 d .
Ag2 Ag 0.96562(4) 0.14747(3) 0.98739(7) 0.03824(16) Uani 1 1 d .
Ag3 Ag 0.91345(5) -0.32423(4) 0.94243(11) 0.0731(3) Uani 1 1 d .
As1 As 0.84755(4) 0.01636(4) 0.65071(9) 0.02657(16) Uani 1 1 d .
As2 As 0.82224(4) -0.12953(4) 0.94740(8) 0.02639(16) Uani 1 1 d .
N1 N 0.6422(4) 0.0064(4) 0.5724(10) 0.0477(16) Uani 1 1 d .
N2 N 0.6776(4) -0.0008(4) 1.0998(10) 0.0494(17) Uani 1 1 d .
N3 N 0.9576(4) 0.2849(4) 0.8730(8) 0.0401(15) Uani 1 1 d .
C1 C 0.7637(4) 0.1043(4) 0.6109(8) 0.0272(13) Uani 1 1 d .
C2 C 0.6774(4) 0.0924(4) 0.5867(9) 0.0349(16) Uani 1 1 d .
C3 C 0.6217(5) 0.1593(5) 0.5765(11) 0.052(2) Uani 1 1 d .
H3A H 0.5643 0.1496 0.5626 0.063 Uiso 1 1 calc R
C4 C 0.6529(5) 0.2410(5) 0.5875(11) 0.053(2) Uani 1 1 d .
H4A H 0.6162 0.2870 0.5773 0.063 Uiso 1 1 calc R
C5 C 0.7374(5) 0.2557(4) 0.6132(10) 0.0438(19) Uani 1 1 d .
H5A H 0.7573 0.3113 0.6236 0.053 Uiso 1 1 calc R
C6 C 0.7929(4) 0.1883(4) 0.6239(9) 0.0332(15) Uani 1 1 d .
H6A H 0.8502 0.1989 0.6398 0.040 Uiso 1 1 calc R
C7 C 0.7136(4) -0.1514(4) 1.0371(8) 0.0293(14) Uani 1 1 d .
C8 C 0.6553(4) -0.0922(4) 1.0884(9) 0.0350(15) Uani 1 1 d .
C9 C 0.5752(5) -0.1146(5) 1.1299(11) 0.049(2) Uani 1 1 d .
H9A H 0.5363 -0.0730 1.1555 0.058 Uiso 1 1 calc R
C10 C 0.5544(5) -0.1995(5) 1.1324(11) 0.048(2) Uani 1 1 d .
H10A H 0.5016 -0.2160 1.1650 0.057 Uiso 1 1 calc R
C11 C 0.6119(5) -0.2610(5) 1.0862(10) 0.0434(18) Uani 1 1 d .
H11A H 0.5975 -0.3185 1.0879 0.052 Uiso 1 1 calc R
C12 C 0.6900(4) -0.2370(4) 1.0379(9) 0.0335(15) Uani 1 1 d .
H12A H 0.7277 -0.2785 1.0053 0.040 Uiso 1 1 calc R
C13 C 0.9504(4) 0.3431(4) 0.7804(9) 0.0309(15) Uani 1 1 d .
O1 O 0.8662(3) -0.0416(3) 0.4752(6) 0.0368(11) Uani 1 1 d .
O2 O 0.9326(3) 0.0609(3) 0.7465(6) 0.0382(12) Uani 1 1 d .
O3 O 0.7939(3) -0.0437(3) 0.8044(6) 0.0433(13) Uani 1 1 d .
O4 O 0.8973(3) -0.1020(3) 1.0999(6) 0.0312(10) Uani 1 1 d .
O5 O 0.8473(3) -0.2095(3) 0.8196(6) 0.0380(11) Uani 1 1 d .
O6 O 0.5757(5) -0.0072(5) 0.6382(12) 0.101(2) Uani 1 1 d U
O7 O 0.6803(4) -0.0477(3) 0.4973(8) 0.0575(15) Uani 1 1 d .
O8 O 0.7491(3) 0.0199(3) 1.1239(8) 0.0491(14) Uani 1 1 d .
O9 O 0.6190(5) 0.0497(5) 1.0942(12) 0.102(2) Uani 1 1 d U

loop_
_atom_site_aniso_label
_atom_site_aniso_U_11
_atom_site_aniso_U_22
_atom_site_aniso_U_33
_atom_site_aniso_U_23
_atom_site_aniso_U_13
_atom_site_aniso_U_12
Ag1 0.0512(3) 0.0224(3) 0.0369(3) -0.0006(2) 0.0104(2) -0.0018(2)
Ag2 0.0500(3) 0.0358(3) 0.0297(3) -0.0002(2) 0.0085(2) 0.0068(3)
Ag3 0.0925(6) 0.0308(4) 0.0924(6) 0.0056(4) -0.0207(5) -0.0078(4)
As1 0.0323(3) 0.0247(4) 0.0231(3) -0.0003(3) 0.0050(3) 0.0030(3)
As2 0.0307(3) 0.0256(3) 0.0232(3) 0.0003(3) 0.0039(3) -0.0008(3)
N1 0.033(3) 0.041(4) 0.068(5) 0.002(3) 0.001(3) -0.003(3)
N2 0.048(4) 0.032(3) 0.069(5) -0.002(3) 0.011(4) 0.013(3)
N3 0.053(4) 0.030(3) 0.038(3) 0.003(3) 0.004(3) 0.003(3)
C1 0.031(3) 0.025(3) 0.025(3) -0.001(3) 0.001(3) 0.000(3)
C2 0.032(3) 0.030(4) 0.042(4) 0.000(3) 0.001(3) 0.002(3)
C3 0.036(4) 0.053(5) 0.067(6) 0.009(4) -0.003(4) 0.007(4)
C4 0.059(5) 0.040(5) 0.058(5) 0.003(4) 0.001(4) 0.015(4)
C5 0.053(5) 0.023(4) 0.056(5) 0.000(3) 0.002(4) 0.005(3)
C6 0.031(3) 0.024(3) 0.045(4) 0.001(3) 0.004(3) -0.002(3)
C7 0.031(3) 0.034(4) 0.023(3) 0.004(3) 0.004(3) 0.000(3)
C8 0.036(3) 0.026(3) 0.043(4) -0.001(3) 0.003(3) 0.001(3)
C9 0.034(4) 0.047(5) 0.065(5) -0.011(4) 0.003(4) 0.002(4)
C10 0.035(4) 0.056(5) 0.054(5) -0.003(4) 0.007(4) -0.008(4)
C11 0.048(4) 0.036(4) 0.046(5) -0.003(3) 0.008(4) -0.011(4)
C12 0.031(3) 0.032(4) 0.037(4) 0.000(3) 0.001(3) 0.000(3)
C13 0.038(4) 0.029(4) 0.026(3) 0.000(3) 0.005(3) -0.003(3)
O1 0.059(3) 0.028(2) 0.025(2) 0.0012(19) 0.015(2) 0.004(2)
O2 0.031(2) 0.042(3) 0.041(3) -0.013(2) -0.005(2) 0.006(2)
O3 0.043(3) 0.052(3) 0.037(3) 0.022(2) 0.016(2) 0.016(2)
O4 0.033(2) 0.033(3) 0.027(2) -0.0033(19) -0.0017(19) -0.004(2)
O5 0.047(3) 0.035(3) 0.033(3) -0.011(2) 0.006(2) 0.000(2)
O6 0.074(4) 0.090(4) 0.144(5) -0.008(4) 0.037(4) -0.016(4)
O7 0.069(4) 0.038(3) 0.066(4) -0.005(3) 0.014(3) -0.012(3)
O8 0.044(3) 0.041(3) 0.062(4) -0.010(3) 0.006(3) -0.008(3)
O9 0.083(4) 0.066(4) 0.155(5) -0.002(4) 0.007(4) 0.019(4)

loop_
_atom_type_symbol
_atom_type_description
_atom_type_scat_dispersion_real
_atom_type_scat_dispersion_imag
_atom_type_scat_source
C C 0.0033 0.0016 'International Tables Vol C Tables 4.2.6.8 and 6.1.1.4'
H H 0.0000 0.0000 'International Tables Vol C Tables 4.2.6.8 and 6.1.1.4'
N N 0.0061 0.0033 'International Tables Vol C Tables 4.2.6.8 and 6.1.1.4'
O O 0.0106 0.0060 'International Tables Vol C Tables 4.2.6.8 and 6.1.1.4'
As As 0.0499 2.0058 'International Tables Vol C Tables 4.2.6.8 and 6.1.1.4'
Ag Ag -0.8971 1.1015 'International Tables Vol C Tables 4.2.6.8 and 6.1.1.4'

loop_
_geom_angle_atom_site_label_1
_geom_angle_atom_site_label_2
_geom_angle_atom_site_label_3
_geom_angle
_geom_angle_site_symmetry_1
_geom_angle_site_symmetry_3
C13 Ag1 O4 159.9(2) 4_565 1_554
C13 Ag1 O1 111.9(2) 4_565 .
O4 Ag1 O1 81.26(16) 1_554 .
C13 Ag1 O2 114.8(2) 4_565 3_756
O4 Ag1 O2 75.92(15) 1_554 3_756
O1 Ag1 O2 99.80(16) . 3_756
C13 Ag1 Ag2 52.00(17) 4_565 1_554
O4 Ag1 Ag2 110.50(11) 1_554 1_554
O1 Ag1 Ag2 157.17(11) . 1_554
O2 Ag1 Ag2 102.03(12) 3_756 1_554
C13 Ag2 O2 141.1(2) 4_566 .
C13 Ag2 N3 107.1(2) 4_566 .
O2 Ag2 N3 104.96(19) . .
C13 Ag2 O4 116.29(19) 4_566 3_757
O2 Ag2 O4 77.33(15) . 3_757
N3 Ag2 O4 101.65(19) . 3_757
C13 Ag2 Ag1 48.91(17) 4_566 1_556
O2 Ag2 Ag1 94.22(13) . 1_556
N3 Ag2 Ag1 153.29(16) . 1_556
O4 Ag2 Ag1 100.57(11) 3_757 1_556
O5 Ag3 O1 129.69(18) . 4_556
O5 Ag3 N3 112.22(17) . 3_757
O1 Ag3 N3 116.35(18) 4_556 3_757
O1 As1 O2 113.1(2) . .
O1 As1 O3 110.4(2) . .
O2 As1 O3 111.7(2) . .
O1 As1 C1 115.7(2) . .
O2 As1 C1 108.0(2) . .
O3 As1 C1 96.8(2) . .
O5 As2 O4 113.8(2) . .
O5 As2 O3 107.2(2) . .
O4 As2 O3 111.3(2) . .
O5 As2 C7 109.0(3) . .
O4 As2 C7 115.8(2) . .
O3 As2 C7 98.3(2) . .
O7 N1 O6 123.1(7) . .
O7 N1 C2 118.6(6) . .
O6 N1 C2 118.2(7) . .
O8 N2 O9 123.7(7) . .
O8 N2 C8 120.0(6) . .
O9 N2 C8 116.2(7) . .
C13 N3 Ag2 164.4(6) . .
C13 N3 Ag3 100.6(5) . 3_757
Ag2 N3 Ag3 90.19(19) . 3_757
C2 C1 C6 117.3(6) . .
C2 C1 As1 126.6(5) . .
C6 C1 As1 115.8(5) . .
C3 C2 C1 122.5(7) . .
C3 C2 N1 117.1(6) . .
C1 C2 N1 120.4(6) . .
C2 C3 C4 118.5(7) . .
C2 C3 H3A 120.8 . .
C4 C3 H3A 120.8 . .
C5 C4 C3 121.0(7) . .
C5 C4 H4A 119.5 . .
C3 C4 H4A 119.5 . .
C4 C5 C6 120.3(7) . .
C4 C5 H5A 119.8 . .
C6 C5 H5A 119.8 . .
C5 C6 C1 120.4(6) . .
C5 C6 H6A 119.8 . .
C1 C6 H6A 119.8 . .
C8 C7 C12 117.1(6) . .
C8 C7 As2 127.8(5) . .
C12 C7 As2 115.0(5) . .
C9 C8 C7 122.8(6) . .
C9 C8 N2 117.2(6) . .
C7 C8 N2 120.0(6) . .
C10 C9 C8 118.5(7) . .
C10 C9 H9A 120.7 . .
C8 C9 H9A 120.7 . .
C9 C10 C11 120.2(7) . .
C9 C10 H10A 119.9 . .
C11 C10 H10A 119.9 . .
C12 C11 C10 120.2(7) . .
C12 C11 H11A 119.9 . .
C10 C11 H11A 119.9 . .
C11 C12 C7 121.0(7) . .
C11 C12 H12A 119.5 . .
C7 C12 H12A 119.5 . .
N3 C13 Ag1 151.4(6) . 4_566
N3 C13 Ag2 129.3(6) . 4_565
Ag1 C13 Ag2 79.1(2) 4_566 4_565
As1 O1 Ag3 133.2(2) . 4
As1 O1 Ag1 118.3(2) . .
Ag3 O1 Ag1 98.55(18) 4 .
As1 O2 Ag2 137.1(3) . .
As1 O2 Ag1 118.0(2) . 3_756
Ag2 O2 Ag1 97.38(15) . 3_756
As1 O3 As2 133.7(3) . .
As2 O4 Ag1 133.6(2) . 1_556
As2 O4 Ag2 111.4(2) . 3_757
Ag1 O4 Ag2 99.45(16) 1_556 3_757
As2 O5 Ag3 120.0(2) . .

loop_
_geom_bond_atom_site_label_1
_geom_bond_atom_site_label_2
_geom_bond_distance
_geom_bond_site_symmetry_2
Ag1 C13 2.124(7) 4_565
Ag1 O4 2.284(4) 1_554
Ag1 O1 2.365(5) .
Ag1 O2 2.505(4) 3_756
Ag1 Ag2 2.7674(9) 1_554
Ag2 C13 2.221(6) 4_566
Ag2 O2 2.286(4) .
Ag2 N3 2.318(6) .
Ag2 O4 2.434(5) 3_757
Ag2 Ag1 2.7674(9) 1_556
Ag3 O5 2.250(5) .
Ag3 O1 2.254(4) 4_556
Ag3 N3 2.479(6) 3_757
As1 O1 1.637(4) .
As1 O2 1.648(4) .
As1 O3 1.752(5) .
As1 C1 1.931(6) .
As2 O5 1.641(4) .
As2 O4 1.655(4) .
As2 O3 1.757(4) .
As2 C7 1.933(6) .
N1 O7 1.203(8) .
N1 O6 1.219(9) .
N1 C2 1.461(9) .
N2 O8 1.189(8) .
N2 O9 1.225(9) .
N2 C8 1.478(9) .
N3 C13 1.145(8) .
N3 Ag3 2.479(6) 3_757
C1 C2 1.392(8) .
C1 C6 1.400(8) .
C2 C3 1.374(10) .
C3 C4 1.374(11) .
C3 H3A 0.9300 .
C4 C5 1.370(10) .
C4 H4A 0.9300 .
C5 C6 1.379(9) .
C5 H5A 0.9300 .
C6 H6A 0.9300 .
C7 C8 1.388(9) .
C7 C12 1.393(9) .
C8 C9 1.382(10) .
C9 C10 1.373(10) .
C9 H9A 0.9300 .
C10 C11 1.391(10) .
C10 H10A 0.9300 .
C11 C12 1.375(9) .
C11 H11A 0.9300 .
C12 H12A 0.9300 .
C13 Ag1 2.124(7) 4_566
C13 Ag2 2.221(6) 4_565
O1 Ag3 2.254(4) 4
O2 Ag1 2.505(4) 3_756
O4 Ag1 2.284(4) 1_556
O4 Ag2 2.434(5) 3_757
